data_1512024
loop_
_publ_author_name
'Gan, Chew-Yan'
'Low, Yun-Yee'
'Thomas, Noel F.'
'Kam, Toh-Seok'

_publ_section_title
;
 Rhazinilam-Leuconolam-Leuconoxine Alkaloids from Leuconotis griffithii.
;
_journal_issue 5
_journal_name_full 'Journal of natural products'
_journal_page_first 957
_journal_page_last 964
_journal_paper_doi 10.1021/np400214y
_journal_volume 76
_journal_year 2013
_chemical_absolute_configuration rm
_chemical_formula_moiety 'C19 H22 N2 O3, C2 H6 O'
_chemical_formula_sum 'C21 H28 N2 O4'
_chemical_formula_weight 372.45
_chemical_melting_point 136.5(15)
_chemical_name_common 'Leuconodine A'
_chemical_name_systematic
;
 ? 
;
_space_group_crystal_system orthorhombic
_space_group_IT_number 19
_space_group_name_Hall 'P 2ac 2ab'
_space_group_name_H-M_alt 'P 21 21 21'
_symmetry_space_group_name_Hall 'P 2ac 2ab'
_symmetry_space_group_name_H-M 'P 21 21 21'
_atom_sites_solution_hydrogens geom
_atom_sites_solution_primary direct
_atom_sites_solution_secondary difmap
_audit_creation_date 2012-09-11
_audit_creation_method
;
  Olex2 1.1
  (compiled Nov  1 2011 20:42:30, GUI svn.r3906)
;
_cell_angle_alpha 90.00
_cell_angle_beta 90.00
_cell_angle_gamma 90.00
_cell_formula_units_Z 4
_cell_length_a 7.3486(4)
_cell_length_b 15.0738(7)
_cell_length_c 16.6740(8)
_cell_measurement_reflns_used 2159
_cell_measurement_temperature 100(2)
_cell_measurement_theta_max 22.29
_cell_measurement_theta_min 2.44
_cell_volume 1847.00(16)
_computing_cell_refinement 'SAINT (Bruker, 2007)'
_computing_data_collection 'APEX2 (Bruker, 2007)'
_computing_data_reduction 'SAINT (Bruker, 2007)'
_computing_molecular_graphics
;
O. V. Dolomanov, L. J. Bourhis, R. J. Gildea, J. A. K. Howard and H. Puschmann,
OLEX2: a complete structure solution, refinement and analysis program.
J. Appl. Cryst. (2009). 42, 339-341.
;
_computing_publication_material
;
O. V. Dolomanov, L. J. Bourhis, R. J. Gildea, J. A. K. Howard and H. Puschmann,
OLEX2: a complete structure solution, refinement and analysis program.
J. Appl. Cryst. (2009). 42, 339-341.
;
_computing_structure_refinement
;
XL, G.M. Sheldrick, Acta Cryst.
(2008). A64, 112-122
;
_computing_structure_solution 'SHELXS97 (Sheldrick, 2008)'
_diffrn_ambient_temperature 100(2)
_diffrn_measured_fraction_theta_full 1.000
_diffrn_measured_fraction_theta_max 0.961
_diffrn_measurement_device_type 'CCD area detector'
_diffrn_measurement_method '\w scans'
_diffrn_radiation_monochromator graphite
_diffrn_radiation_type MoK\a
_diffrn_radiation_wavelength 0.71073
_diffrn_reflns_av_R_equivalents 0.1165
_diffrn_reflns_av_unetI/netI 0.0883
_diffrn_reflns_limit_h_max 10
_diffrn_reflns_limit_h_min -10
_diffrn_reflns_limit_k_max 21
_diffrn_reflns_limit_k_min -21
_diffrn_reflns_limit_l_max 22
_diffrn_reflns_limit_l_min -22
_diffrn_reflns_number 19671
_diffrn_reflns_theta_full 25.00
_diffrn_reflns_theta_max 30.51
_diffrn_reflns_theta_min 1.82
_diffrn_source 'fine-focus sealed tube'
_diffrn_standards_number 0
_exptl_absorpt_coefficient_mu 0.093
_exptl_absorpt_correction_T_max 0.7461
_exptl_absorpt_correction_T_min 0.6860
_exptl_absorpt_correction_type multi-scan
_exptl_absorpt_process_details 'SADABS (Bruker, 2006)'
_exptl_crystal_colour colourless
_exptl_crystal_density_diffrn 1.339
_exptl_crystal_density_method 'not measured'
_exptl_crystal_description needle
_exptl_crystal_F_000 800
_exptl_crystal_size_max 0.63
_exptl_crystal_size_mid 0.17
_exptl_crystal_size_min 0.04
_refine_diff_density_max 0.263
_refine_diff_density_min -0.282
_refine_diff_density_rms 0.072
_refine_ls_extinction_method none
_refine_ls_goodness_of_fit_ref 1.066
_refine_ls_hydrogen_treatment constr
_refine_ls_matrix_type full
_refine_ls_number_parameters 248
_refine_ls_number_reflns 3065
_refine_ls_number_restraints 0
_refine_ls_restrained_S_all 1.066
_refine_ls_R_factor_all 0.1133
_refine_ls_R_factor_gt 0.0512
_refine_ls_shift/su_max <0.001
_refine_ls_shift/su_mean <0.001
_refine_ls_structure_factor_coef Fsqd
_refine_ls_weighting_details 'calc w=1/[\s^2^(Fo^2^)+(0.0588P)^2^+0.0000P] where P=(Fo^2^+2Fc^2^)/3'
_refine_ls_weighting_scheme calc
_refine_ls_wR_factor_gt 0.1044
_refine_ls_wR_factor_ref 0.1263
_reflns_number_gt 1975
_reflns_number_total 3065
_reflns_threshold_expression I>2\s(I)
_cod_data_source_file np400214y_si_003.cif
_cod_data_source_block gcy_925_0m
_cod_depositor_comments
;
The following automatic conversions were performed:

'_chemical_melting_point' value '135-138' was changed to '136.5(15)'
- the average value was taken and precision was estimated.

Automatic conversion script
Id: cif_fix_values 1891 2012-01-12 08:04:46Z andrius 
;
_cod_database_code 1512024

loop_
_space_group_symop_id
_space_group_symop_operation_xyz
1 'x, y, z'
2 '-x+1/2, -y, z+1/2'
3 '-x, y+1/2, -z+1/2'
4 'x+1/2, -y+1/2, -z'

loop_
_atom_site_label
_atom_site_type_symbol
_atom_site_fract_x
_atom_site_fract_y
_atom_site_fract_z
_atom_site_U_iso_or_equiv
_atom_site_adp_type
_atom_site_occupancy
_atom_site_symmetry_multiplicity
_atom_site_calc_flag
_atom_site_refinement_flags
C8 C 0.1960(4) 0.0984(2) 0.36668(18) 0.0142(6) Uani 1 1 d .
C7 C 0.1985(4) 0.1716(2) 0.30419(18) 0.0146(6) Uani 1 1 d .
H7 H 0.0873 0.2097 0.3061 0.018 Uiso 1 1 calc R
C5 C 0.4394(4) 0.1314(2) 0.21615(18) 0.0150(7) Uani 1 1 d .
C9 C 0.0952(4) 0.0209(2) 0.3665(2) 0.0193(7) Uani 1 1 d .
H9 H 0.0117 0.0086 0.3245 0.023 Uiso 1 1 calc R
C6 C 0.2320(4) 0.1318(2) 0.22113(18) 0.0161(6) Uani 1 1 d .
H6 H 0.1850 0.0696 0.2194 0.019 Uiso 1 1 calc R
C12 C 0.3479(4) 0.0557(2) 0.4900(2) 0.0189(7) Uani 1 1 d .
H12 H 0.4351 0.0669 0.5308 0.023 Uiso 1 1 calc R
C13 C 0.3207(4) 0.1151(2) 0.42743(18) 0.0146(6) Uani 1 1 d .
C10 C 0.1194(4) -0.0388(2) 0.4299(2) 0.0216(7) Uani 1 1 d .
H10 H 0.0505 -0.0921 0.4311 0.026 Uiso 1 1 calc R
C11 C 0.2418(5) -0.0214(2) 0.4905(2) 0.0219(7) Uani 1 1 d .
H11 H 0.2545 -0.0625 0.5333 0.026 Uiso 1 1 calc R
N1 N 0.4032(3) 0.20003(17) 0.41449(14) 0.0139(5) Uani 1 1 d .
C21 C 0.3752(4) 0.2229(2) 0.32822(18) 0.0144(6) Uani 1 1 d .
C19 C 0.3272(4) 0.3462(2) 0.22759(18) 0.0163(7) Uani 1 1 d .
H19A H 0.3809 0.3035 0.1892 0.020 Uiso 1 1 calc R
H19B H 0.1936 0.3375 0.2269 0.020 Uiso 1 1 calc R
C20 C 0.3982(4) 0.3242(2) 0.31242(18) 0.0138(6) Uani 1 1 d .
C18 C 0.3693(5) 0.4409(2) 0.1984(2) 0.0212(7) Uani 1 1 d .
H18A H 0.3278 0.4838 0.2385 0.032 Uiso 1 1 calc R
H18B H 0.3061 0.4518 0.1475 0.032 Uiso 1 1 calc R
H18C H 0.5007 0.4474 0.1904 0.032 Uiso 1 1 calc R
N4 N 0.5105(3) 0.17387(17) 0.27944(15) 0.0133(5) Uani 1 1 d .
C3 C 0.7031(4) 0.1970(2) 0.2863(2) 0.0157(7) Uani 1 1 d .
H3A H 0.7758 0.1605 0.2487 0.019 Uiso 1 1 calc R
H3B H 0.7464 0.1852 0.3415 0.019 Uiso 1 1 calc R
C14 C 0.7261(4) 0.2944(2) 0.2664(2) 0.0177(7) Uani 1 1 d .
H14A H 0.6943 0.3051 0.2096 0.021 Uiso 1 1 calc R
H14B H 0.8544 0.3124 0.2747 0.021 Uiso 1 1 calc R
C15 C 0.6025(4) 0.3484(2) 0.32052(19) 0.0171(7) Uani 1 1 d .
H15A H 0.6182 0.4121 0.3078 0.021 Uiso 1 1 calc R
H15B H 0.6403 0.3393 0.3769 0.021 Uiso 1 1 calc R
C2 C 0.4001(4) 0.2605(2) 0.47776(18) 0.0166(7) Uani 1 1 d .
C16 C 0.3598(4) 0.3569(2) 0.45995(18) 0.0185(7) Uani 1 1 d .
H16A H 0.4727 0.3918 0.4673 0.022 Uiso 1 1 calc R
H16B H 0.2695 0.3788 0.4993 0.022 Uiso 1 1 calc R
C17 C 0.2876(4) 0.3735(2) 0.37632(19) 0.0167(7) Uani 1 1 d .
H17A H 0.2912 0.4379 0.3650 0.020 Uiso 1 1 calc R
H17B H 0.1591 0.3540 0.3735 0.020 Uiso 1 1 calc R
O2 O 0.4219(3) 0.23414(16) 0.54611(13) 0.0213(5) Uani 1 1 d .
O6 O 0.1604(3) 0.18064(15) 0.15618(13) 0.0209(5) Uani 1 1 d .
H6A H 0.0697 0.1539 0.1373 0.031 Uiso 1 1 calc R
O5 O 0.5262(3) 0.09628(15) 0.16105(13) 0.0198(5) Uani 1 1 d .
C22 C 0.8277(5) 0.1264(3) 0.0195(2) 0.0273(8) Uani 1 1 d .
H22A H 0.7524 0.0810 -0.0076 0.033 Uiso 1 1 calc R
H22B H 0.9429 0.1322 -0.0108 0.033 Uiso 1 1 calc R
C23 C 0.7306(6) 0.2121(3) 0.0182(3) 0.0431(11) Uani 1 1 d .
H23A H 0.6081 0.2044 0.0403 0.065 Uiso 1 1 calc R
H23B H 0.7217 0.2334 -0.0372 0.065 Uiso 1 1 calc R
H23C H 0.7974 0.2556 0.0505 0.065 Uiso 1 1 calc R
O22 O 0.8674(3) 0.09745(17) 0.09930(13) 0.0244(6) Uani 1 1 d .
H22 H 0.7699 0.0913 0.1250 0.037 Uiso 1 1 calc R

loop_
_atom_site_aniso_label
_atom_site_aniso_U_11
_atom_site_aniso_U_22
_atom_site_aniso_U_33
_atom_site_aniso_U_23
_atom_site_aniso_U_13
_atom_site_aniso_U_12
C8 0.0112(14) 0.0144(15) 0.0171(16) -0.0001(13) 0.0014(12) 0.0029(12)
C7 0.0105(14) 0.0146(15) 0.0187(16) 0.0020(13) -0.0001(12) -0.0017(12)
C5 0.0168(15) 0.0136(16) 0.0145(16) -0.0010(13) 0.0014(12) 0.0005(12)
C9 0.0127(15) 0.0222(17) 0.0231(17) 0.0010(14) -0.0017(14) -0.0015(13)
C6 0.0151(14) 0.0182(16) 0.0152(16) -0.0001(13) -0.0036(12) 0.0002(13)
C12 0.0171(15) 0.0204(17) 0.0193(17) 0.0015(14) 0.0007(14) 0.0027(14)
C13 0.0129(14) 0.0158(16) 0.0150(16) 0.0000(12) 0.0028(12) 0.0007(12)
C10 0.0190(16) 0.0164(16) 0.0293(19) 0.0053(15) 0.0053(15) -0.0011(14)
C11 0.0219(16) 0.0210(18) 0.0228(18) 0.0038(15) 0.0078(14) 0.0027(15)
N1 0.0146(12) 0.0151(13) 0.0121(13) -0.0003(10) -0.0007(11) -0.0016(11)
C21 0.0105(14) 0.0187(16) 0.0139(16) 0.0003(12) -0.0004(12) 0.0017(13)
C19 0.0151(15) 0.0179(16) 0.0160(16) 0.0030(13) -0.0006(12) -0.0015(13)
C20 0.0128(14) 0.0138(15) 0.0149(15) 0.0000(12) 0.0020(12) -0.0001(12)
C18 0.0248(18) 0.0192(17) 0.0196(17) 0.0029(13) -0.0022(14) 0.0033(14)
N4 0.0101(11) 0.0147(13) 0.0152(13) -0.0026(11) 0.0000(11) -0.0008(10)
C3 0.0106(14) 0.0194(17) 0.0171(17) -0.0012(13) -0.0003(12) 0.0004(12)
C14 0.0114(14) 0.0211(17) 0.0207(18) 0.0036(14) 0.0006(12) -0.0013(13)
C15 0.0148(15) 0.0152(16) 0.0215(17) -0.0013(13) -0.0011(13) -0.0043(13)
C2 0.0119(14) 0.0210(18) 0.0171(17) 0.0010(13) -0.0005(13) -0.0001(13)
C16 0.0212(16) 0.0171(16) 0.0172(16) -0.0046(13) 0.0024(13) 0.0027(14)
C17 0.0152(14) 0.0137(15) 0.0210(17) -0.0026(13) -0.0004(13) 0.0021(12)
O2 0.0243(12) 0.0247(13) 0.0149(11) 0.0000(10) -0.0023(10) 0.0008(10)
O6 0.0220(12) 0.0222(12) 0.0187(12) 0.0045(10) -0.0084(10) -0.0060(10)
O5 0.0198(11) 0.0224(13) 0.0171(11) -0.0071(10) 0.0015(9) -0.0009(10)
C22 0.0192(16) 0.044(2) 0.0184(18) 0.0020(16) -0.0023(14) -0.0023(17)
C23 0.047(2) 0.044(3) 0.038(3) 0.017(2) 0.003(2) 0.008(2)
O22 0.0182(12) 0.0344(14) 0.0207(12) 0.0009(11) -0.0021(10) -0.0034(11)

loop_
_atom_type_symbol
_atom_type_description
_atom_type_scat_dispersion_real
_atom_type_scat_dispersion_imag
_atom_type_scat_source
C C 0.0033 0.0000 'International Tables Vol C Tables 4.2.6.8 and 6.1.1.4'
H H 0.0000 0.0000 'International Tables Vol C Tables 4.2.6.8 and 6.1.1.4'
N N 0.0061 0.0000 'International Tables Vol C Tables 4.2.6.8 and 6.1.1.4'
O O 0.0106 0.0000 'International Tables Vol C Tables 4.2.6.8 and 6.1.1.4'

loop_
_geom_angle_atom_site_label_1
_geom_angle_atom_site_label_2
_geom_angle_atom_site_label_3
_geom_angle
C9 C8 C7 128.2(3)
C9 C8 C13 120.5(3)
C13 C8 C7 111.2(3)
C8 C7 H7 112.7
C8 C7 C6 109.8(3)
C8 C7 C21 101.1(2)
C6 C7 H7 112.7
C6 C7 C21 107.0(2)
C21 C7 H7 112.7
N4 C5 C6 110.1(3)
O5 C5 C6 123.9(3)
O5 C5 N4 126.0(3)
C8 C9 H9 120.9
C8 C9 C10 118.3(3)
C10 C9 H9 120.9
C7 C6 H6 109.8
C5 C6 C7 102.2(2)
C5 C6 H6 109.8
O6 C6 C7 115.5(3)
O6 C6 C5 109.5(3)
O6 C6 H6 109.8
C13 C12 H12 121.3
C13 C12 C11 117.4(3)
C11 C12 H12 121.3
C8 C13 C12 121.8(3)
C8 C13 N1 109.3(3)
C12 C13 N1 128.9(3)
C9 C10 H10 119.5
C11 C10 C9 120.9(3)
C11 C10 H10 119.5
C12 C11 H11 119.4
C10 C11 C12 121.2(3)
C10 C11 H11 119.4
C13 N1 C21 107.0(2)
C2 N1 C13 117.6(2)
C2 N1 C21 125.2(3)
N1 C21 C7 104.3(2)
N1 C21 C20 112.0(2)
C20 C21 C7 122.1(2)
N4 C21 C7 99.8(2)
N4 C21 N1 108.7(2)
N4 C21 C20 108.9(2)
H19A C19 H19B 107.5
C20 C19 H19A 108.5
C20 C19 H19B 108.5
C18 C19 H19A 108.5
C18 C19 H19B 108.5
C18 C19 C20 114.9(3)
C19 C20 C21 109.2(2)
C19 C20 C15 110.9(3)
C15 C20 C21 108.7(2)
C17 C20 C21 107.5(2)
C17 C20 C19 110.7(3)
C17 C20 C15 109.8(3)
C19 C18 H18A 109.5
C19 C18 H18B 109.5
C19 C18 H18C 109.5
H18A C18 H18B 109.5
H18A C18 H18C 109.5
H18B C18 H18C 109.5
C5 N4 C21 114.2(2)
C5 N4 C3 123.5(3)
C3 N4 C21 119.2(2)
N4 C3 H3A 109.9
N4 C3 H3B 109.9
N4 C3 C14 108.8(2)
H3A C3 H3B 108.3
C14 C3 H3A 109.9
C14 C3 H3B 109.9
C3 C14 H14A 109.9
C3 C14 H14B 109.9
C3 C14 C15 108.8(3)
H14A C14 H14B 108.3
C15 C14 H14A 109.9
C15 C14 H14B 109.9
C20 C15 H15A 108.8
C20 C15 H15B 108.8
C14 C15 C20 113.7(3)
C14 C15 H15A 108.8
C14 C15 H15B 108.8
H15A C15 H15B 107.7
N1 C2 C16 118.9(3)
O2 C2 N1 119.6(3)
O2 C2 C16 121.5(3)
C2 C16 H16A 108.7
C2 C16 H16B 108.7
C2 C16 C17 114.1(3)
H16A C16 H16B 107.6
C17 C16 H16A 108.7
C17 C16 H16B 108.7
C20 C17 H17A 109.2
C20 C17 H17B 109.2
C16 C17 C20 112.0(3)
C16 C17 H17A 109.2
C16 C17 H17B 109.2
H17A C17 H17B 107.9
C6 O6 H6A 109.5
H22A C22 H22B 107.9
C23 C22 H22A 109.1
C23 C22 H22B 109.1
O22 C22 H22A 109.1
O22 C22 H22B 109.1
O22 C22 C23 112.3(3)
C22 C23 H23A 109.5
C22 C23 H23B 109.5
C22 C23 H23C 109.5
H23A C23 H23B 109.5
H23A C23 H23C 109.5
H23B C23 H23C 109.5
C22 O22 H22 109.5

loop_
_geom_bond_atom_site_label_1
_geom_bond_atom_site_label_2
_geom_bond_distance
C8 C7 1.517(4)
C8 C9 1.383(4)
C8 C13 1.389(4)
C7 H7 1.0000
C7 C6 1.529(4)
C7 C21 1.564(4)
C5 C6 1.527(4)
C5 N4 1.341(4)
C5 O5 1.237(4)
C9 H9 0.9500
C9 C10 1.400(5)
C6 H6 1.0000
C6 O6 1.411(4)
C12 H12 0.9500
C12 C13 1.389(4)
C12 C11 1.400(5)
C13 N1 1.433(4)
C10 H10 0.9500
C10 C11 1.378(5)
C11 H11 0.9500
N1 C21 1.493(4)
N1 C2 1.394(4)
C21 C20 1.559(4)
C21 N4 1.482(4)
C19 H19A 0.9900
C19 H19B 0.9900
C19 C20 1.544(4)
C19 C18 1.540(4)
C20 C15 1.551(4)
C20 C17 1.532(4)
C18 H18A 0.9800
C18 H18B 0.9800
C18 H18C 0.9800
N4 C3 1.462(4)
C3 H3A 0.9900
C3 H3B 0.9900
C3 C14 1.515(4)
C14 H14A 0.9900
C14 H14B 0.9900
C14 C15 1.517(5)
C15 H15A 0.9900
C15 H15B 0.9900
C2 C16 1.513(5)
C2 O2 1.217(4)
C16 H16A 0.9900
C16 H16B 0.9900
C16 C17 1.513(4)
C17 H17A 0.9900
C17 H17B 0.9900
O6 H6A 0.8400
C22 H22A 0.9900
C22 H22B 0.9900
C22 C23 1.477(5)
C22 O22 1.430(4)
C23 H23A 0.9800
C23 H23B 0.9800
C23 H23C 0.9800
O22 H22 0.8400

loop_
_geom_torsion_atom_site_label_1
_geom_torsion_atom_site_label_2
_geom_torsion_atom_site_label_3
_geom_torsion_atom_site_label_4
_geom_torsion
C8 C7 C6 C5 -88.4(3)
C8 C7 C6 O6 152.9(3)
C8 C7 C21 N1 -23.0(3)
C8 C7 C21 C20 -150.9(3)
C8 C7 C21 N4 89.4(3)
C8 C9 C10 C11 -0.6(5)
C8 C13 N1 C21 -19.9(3)
C8 C13 N1 C2 127.2(3)
C7 C8 C9 C10 178.0(3)
C7 C8 C13 C12 -177.6(3)
C7 C8 C13 N1 4.2(3)
C7 C21 C20 C19 -43.1(4)
C7 C21 C20 C15 -164.2(3)
C7 C21 C20 C17 77.0(3)
C7 C21 N4 C5 22.4(3)
C7 C21 N4 C3 -176.8(3)
C5 N4 C3 C14 101.5(3)
C9 C8 C7 C6 -51.9(4)
C9 C8 C7 C21 -164.7(3)
C9 C8 C13 C12 -0.5(5)
C9 C8 C13 N1 -178.7(3)
C9 C10 C11 C12 -1.1(5)
C6 C7 C21 N1 -137.9(2)
C6 C7 C21 C20 94.1(3)
C6 C7 C21 N4 -25.6(3)
C6 C5 N4 C21 -10.4(4)
C6 C5 N4 C3 -170.2(3)
C12 C13 N1 C21 162.1(3)
C12 C13 N1 C2 -50.8(4)
C13 C8 C7 C6 125.0(3)
C13 C8 C7 C21 12.1(3)
C13 C8 C9 C10 1.4(5)
C13 C12 C11 C10 2.0(5)
C13 N1 C21 C7 26.8(3)
C13 N1 C21 C20 160.7(2)
C13 N1 C21 N4 -79.0(3)
C13 N1 C2 C16 -138.5(3)
C13 N1 C2 O2 38.3(4)
C11 C12 C13 C8 -1.2(4)
C11 C12 C13 N1 176.7(3)
N1 C21 C20 C19 -167.7(2)
N1 C21 C20 C15 71.2(3)
N1 C21 C20 C17 -47.6(3)
N1 C21 N4 C5 131.3(3)
N1 C21 N4 C3 -68.0(3)
N1 C2 C16 C17 12.4(4)
C21 C7 C6 C5 20.6(3)
C21 C7 C6 O6 -98.2(3)
C21 N1 C2 C16 2.0(4)
C21 N1 C2 O2 178.9(3)
C21 C20 C15 C14 55.7(3)
C21 C20 C17 C16 63.7(3)
C21 N4 C3 C14 -57.3(4)
C19 C20 C15 C14 -64.3(3)
C19 C20 C17 C16 -177.2(3)
C20 C21 N4 C5 -106.5(3)
C20 C21 N4 C3 54.2(3)
C18 C19 C20 C21 -170.6(3)
C18 C19 C20 C15 -50.8(4)
C18 C19 C20 C17 71.3(3)
N4 C5 C6 C7 -7.2(3)
N4 C5 C6 O6 115.8(3)
N4 C21 C20 C19 72.1(3)
N4 C21 C20 C15 -49.0(3)
N4 C21 C20 C17 -167.8(2)
N4 C3 C14 C15 55.3(3)
C3 C14 C15 C20 -58.9(3)
C15 C20 C17 C16 -54.4(3)
C2 N1 C21 C7 -117.1(3)
C2 N1 C21 C20 16.8(4)
C2 N1 C21 N4 137.1(3)
C2 C16 C17 C20 -46.1(4)
C17 C20 C15 C14 173.0(3)
O2 C2 C16 C17 -164.4(3)
O5 C5 C6 C7 172.8(3)
O5 C5 C6 O6 -64.2(4)
O5 C5 N4 C21 169.7(3)
O5 C5 N4 C3 9.9(5)
